data_7112285
loop_
_publ_author_name
'Shu, Xiaoyan'
'Chen, Wei'
'Hou, Dabin'
'Meng, Qingbin'
'Zheng, Renlin'
'Li, Chunju'

_publ_section_title
;
 Novel binding regioselectivity in the interpenetration of a non-symmetric
 axle into a non-symmetric pillar[5]arene wheel.
;
_journal_issue 37
_journal_name_full 'Chemical communications (Cambridge, England)'
_journal_page_first 4820
_journal_page_last 4823
_journal_paper_doi 10.1039/c4cc00800f
_journal_volume 50
_journal_year 2014
_chemical_formula_sum 'C35.5 H50 Br0.5 Cl N0.5 O5'
_chemical_formula_weight 639.17
_chemical_name_systematic
; 
 ? 
;
_space_group_IT_number 2
_symmetry_cell_setting triclinic
_symmetry_space_group_name_Hall '-P 1'
_symmetry_space_group_name_H-M 'P -1'
_atom_sites_solution_hydrogens geom
_atom_sites_solution_primary direct
_atom_sites_solution_secondary difmap
_audit_creation_method SHELXL-97
_cell_angle_alpha 85.587(4)
_cell_angle_beta 87.401(4)
_cell_angle_gamma 70.094(4)
_cell_formula_units_Z 4
_cell_length_a 11.901(3)
_cell_length_b 15.078(3)
_cell_length_c 20.832(5)
_cell_measurement_reflns_used 8062
_cell_measurement_temperature 173(2)
_cell_measurement_theta_max 27.53
_cell_measurement_theta_min 2.20
_cell_volume 3503.7(14)
_computing_cell_refinement 'Bruker SAINT'
_computing_data_collection 'Bruker APEX2'
_computing_data_reduction 'Bruker SAINT'
_computing_molecular_graphics 'Bruker SHELXTL'
_computing_publication_material 'Bruker SHELXTL'
_computing_structure_refinement 'SHELXL-97 (Sheldrick, 2008)'
_computing_structure_solution 'SHELXS-97 (Sheldrick, 2008)'
_diffrn_ambient_temperature 173(2)
_diffrn_measured_fraction_theta_full 0.985
_diffrn_measured_fraction_theta_max 0.985
_diffrn_measurement_device_type 'Bruker APEX-II CCD'
_diffrn_measurement_method '\f and \w scans'
_diffrn_radiation_monochromator graphite
_diffrn_radiation_source 'fine-focus sealed tube'
_diffrn_radiation_type MoK\a
_diffrn_radiation_wavelength 0.71073
_diffrn_reflns_av_R_equivalents 0.0462
_diffrn_reflns_av_sigmaI/netI 0.0799
_diffrn_reflns_limit_h_max 11
_diffrn_reflns_limit_h_min -14
_diffrn_reflns_limit_k_max 17
_diffrn_reflns_limit_k_min -17
_diffrn_reflns_limit_l_max 24
_diffrn_reflns_limit_l_min -24
_diffrn_reflns_number 20540
_diffrn_reflns_theta_full 25.01
_diffrn_reflns_theta_max 25.01
_diffrn_reflns_theta_min 0.98
_exptl_absorpt_coefficient_mu 0.718
_exptl_absorpt_correction_T_max 0.8816
_exptl_absorpt_correction_T_min 0.8409
_exptl_absorpt_correction_type multi-scan
_exptl_absorpt_process_details sadabs
_exptl_crystal_colour colourless
_exptl_crystal_density_diffrn 1.212
_exptl_crystal_density_method 'not measured'
_exptl_crystal_description BLOCK
_exptl_crystal_F_000 1364
_exptl_crystal_size_max 0.25
_exptl_crystal_size_mid 0.20
_exptl_crystal_size_min 0.18
_refine_diff_density_max 1.689
_refine_diff_density_min -0.778
_refine_diff_density_rms 0.132
_refine_ls_extinction_method none
_refine_ls_goodness_of_fit_ref 1.011
_refine_ls_hydrogen_treatment constr
_refine_ls_matrix_type full
_refine_ls_number_parameters 770
_refine_ls_number_reflns 12159
_refine_ls_number_restraints 3
_refine_ls_restrained_S_all 1.011
_refine_ls_R_factor_all 0.1408
_refine_ls_R_factor_gt 0.1040
_refine_ls_shift/su_max 0.001
_refine_ls_shift/su_mean 0.000
_refine_ls_structure_factor_coef Fsqd
_refine_ls_weighting_details 'calc w=1/[\s^2^(Fo^2^)+(0.2000P)^2^+10.0000P] where P=(Fo^2^+2Fc^2^)/3'
_refine_ls_weighting_scheme calc
_refine_ls_wR_factor_gt 0.2949
_refine_ls_wR_factor_ref 0.3348
_reflns_number_gt 8083
_reflns_number_total 12159
_reflns_threshold_expression >2sigma(I)
_cod_data_source_file c4cc00800f2.cif
_cod_data_source_block mo_20419b_0m
_cod_depositor_comments
;
The following automatic conversions were performed:

'_symmetry_cell_setting' value 'Triclinic' changed to 'triclinic'
according to
/usr/data/users/saulius/crontab/automatic-downloads/rss-feeds/RSC/lib/dictionaries/cif_core.dic
dictionary named 'cif_core.dic' version 2.4.2 from 2011-04-26.

Automatic conversion script
Id: cif_fix_values 2281 2013-09-26 08:29:07Z andrius 
;
_cod_original_cell_volume 3503.9(13)
_cod_original_sg_symbol_H-M P-1
_cod_original_formula_sum 'C35.50 H50 Br0.50 Cl N0.50 O5'
_cod_database_code 7112285

loop_
_symmetry_equiv_pos_as_xyz
'x, y, z'
'-x, -y, -z'

loop_
_atom_site_label
_atom_site_type_symbol
_atom_site_fract_x
_atom_site_fract_y
_atom_site_fract_z
_atom_site_U_iso_or_equiv
_atom_site_adp_type
_atom_site_occupancy
_atom_site_symmetry_multiplicity
_atom_site_calc_flag
_atom_site_refinement_flags
_atom_site_disorder_assembly
_atom_site_disorder_group
O1 O -0.0810(3) 1.0851(2) 0.13174(17) 0.0266(8) Uani 1 1 d . . .
O2 O 0.0840(3) 1.3741(2) 0.04046(18) 0.0323(9) Uani 1 1 d . . .
O3 O 0.3089(3) 1.0049(2) 0.02525(16) 0.0240(7) Uani 1 1 d . . .
O4 O 0.5151(3) 1.2490(3) 0.11551(18) 0.0320(9) Uani 1 1 d . . .
O5 O 0.5977(4) 0.8940(3) 0.2139(2) 0.0496(11) Uani 1 1 d . . .
O6 O 0.5255(4) 1.2017(3) 0.35900(18) 0.0364(9) Uani 1 1 d . A .
O7 O 0.3620(3) 0.9175(3) 0.44140(18) 0.0333(9) Uani 1 1 d . A .
O8 O 0.1054(4) 1.3007(3) 0.4329(2) 0.0381(9) Uani 1 1 d . . .
O9 O -0.0763(4) 1.0455(3) 0.37327(19) 0.0418(10) Uani 1 1 d . . .
O10 O -0.1500(4) 1.3954(3) 0.24686(19) 0.0397(10) Uani 1 1 d . A .
C1 C -0.0412(4) 1.1572(3) 0.1055(2) 0.0211(10) Uani 1 1 d . . .
C2 C 0.0485(4) 1.1440(3) 0.0592(2) 0.0209(10) Uani 1 1 d . . .
H2 H 0.0826 1.0839 0.0420 0.025 Uiso 1 1 calc R . .
C3 C 0.0899(4) 1.2163(3) 0.0374(2) 0.0206(10) Uani 1 1 d . . .
C4 C 0.0373(4) 1.3048(3) 0.0621(2) 0.0227(10) Uani 1 1 d . . .
C5 C -0.0572(4) 1.3190(3) 0.1068(2) 0.0234(10) Uani 1 1 d . . .
H5 H -0.0947 1.3801 0.1222 0.028 Uiso 1 1 calc R . .
C6 C -0.0973(4) 1.2459(3) 0.1293(2) 0.0203(10) Uani 1 1 d . A .
C7 C 0.1976(4) 1.1979(3) -0.0082(2) 0.0220(10) Uani 1 1 d . . .
H7A H 0.1947 1.2572 -0.0331 0.026 Uiso 1 1 calc R . .
H7B H 0.1965 1.1512 -0.0389 0.026 Uiso 1 1 calc R . .
C8 C 0.3116(4) 1.1601(4) 0.0307(2) 0.0213(10) Uani 1 1 d . . .
C9 C 0.3621(4) 1.0646(3) 0.0477(2) 0.0193(10) Uani 1 1 d . . .
C10 C 0.4633(4) 1.0323(4) 0.0857(2) 0.0223(10) Uani 1 1 d . . .
H10 H 0.4986 0.9665 0.0966 0.027 Uiso 1 1 calc R . .
C11 C 0.5132(4) 1.0946(4) 0.1078(2) 0.0237(11) Uani 1 1 d . . .
C12 C 0.4613(4) 1.1904(4) 0.0918(2) 0.0218(10) Uani 1 1 d . . .
C13 C 0.3610(4) 1.2233(4) 0.0530(2) 0.0227(10) Uani 1 1 d . . .
H13 H 0.3263 1.2890 0.0417 0.027 Uiso 1 1 calc R . .
C14 C 0.6232(4) 1.0558(4) 0.1493(2) 0.0295(12) Uani 1 1 d . A .
H14A H 0.6714 0.9919 0.1364 0.035 Uiso 1 1 calc R . .
H14B H 0.6727 1.0968 0.1416 0.035 Uiso 1 1 calc R . .
C15 C 0.5916(4) 1.0504(4) 0.2200(2) 0.0258(11) Uani 1 1 d . . .
C16 C 0.5795(5) 0.9692(4) 0.2513(2) 0.0305(12) Uani 1 1 d . A .
C17 C 0.5478(5) 0.9671(4) 0.3164(3) 0.0293(12) Uani 1 1 d . . .
H17 H 0.5381 0.9115 0.3367 0.035 Uiso 1 1 calc R A .
C18 C 0.5300(4) 1.0455(4) 0.3522(2) 0.0254(11) Uani 1 1 d . A .
C19 C 0.5436(4) 1.1267(4) 0.3211(2) 0.0251(11) Uani 1 1 d . . .
C20 C 0.5735(4) 1.1296(4) 0.2563(2) 0.0261(11) Uani 1 1 d . A .
H20 H 0.5820 1.1856 0.2360 0.031 Uiso 1 1 calc R . .
C21 C 0.4941(5) 1.0415(4) 0.4225(2) 0.0283(11) Uani 1 1 d . . .
H21A H 0.5279 1.0809 0.4460 0.034 Uiso 1 1 calc R A .
H21B H 0.5276 0.9755 0.4409 0.034 Uiso 1 1 calc R . .
C22 C 0.3589(5) 1.0764(4) 0.4317(2) 0.0260(11) Uani 1 1 d . A .
C23 C 0.2956(5) 1.0133(4) 0.4396(2) 0.0273(11) Uani 1 1 d . . .
C24 C 0.1723(5) 1.0468(4) 0.4435(2) 0.0277(12) Uani 1 1 d . A .
H24 H 0.1303 1.0032 0.4482 0.033 Uiso 1 1 calc R . .
C25 C 0.1085(5) 1.1433(4) 0.4406(2) 0.0272(11) Uani 1 1 d . . .
C26 C 0.1725(5) 1.2065(4) 0.4344(2) 0.0276(11) Uani 1 1 d . A .
C27 C 0.2957(5) 1.1723(4) 0.4297(2) 0.0299(12) Uani 1 1 d . . .
H27 H 0.3381 1.2157 0.4251 0.036 Uiso 1 1 calc R A .
C28 C -0.0264(5) 1.1793(4) 0.4419(2) 0.0290(12) Uani 1 1 d . A .
H28A H -0.0557 1.1310 0.4645 0.035 Uiso 1 1 calc R . .
H28B H -0.0558 1.2370 0.4662 0.035 Uiso 1 1 calc R . .
C29 C -0.0756(5) 1.2016(4) 0.3748(2) 0.0275(11) Uani 1 1 d . . .
C30 C -0.0987(5) 1.1321(4) 0.3413(2) 0.0255(11) Uani 1 1 d . A .
C31 C -0.1391(4) 1.1532(4) 0.2788(2) 0.0226(10) Uani 1 1 d . . .
H31 H -0.1554 1.1061 0.2570 0.027 Uiso 1 1 calc R A .
C32 C -0.1564(4) 1.2408(3) 0.2473(2) 0.0219(10) Uani 1 1 d . A .
C33 C -0.1317(5) 1.3095(4) 0.2803(2) 0.0264(11) Uani 1 1 d . . .
C34 C -0.0925(5) 1.2885(4) 0.3433(3) 0.0276(11) Uani 1 1 d . A .
H34 H -0.0768 1.3358 0.3653 0.033 Uiso 1 1 calc R . .
C35 C -0.1993(4) 1.2624(3) 0.1786(2) 0.0219(10) Uani 1 1 d . . .
H35A H -0.2523 1.3292 0.1735 0.026 Uiso 1 1 calc R A .
H35B H -0.2468 1.2221 0.1702 0.026 Uiso 1 1 calc R . .
C36 C -0.0164(5) 0.9925(3) 0.1130(2) 0.0258(11) Uani 1 1 d . . .
H36A H 0.0706 0.9799 0.1155 0.031 Uiso 1 1 calc R . .
H36B H -0.0350 0.9862 0.0681 0.031 Uiso 1 1 calc R . .
C37 C -0.0524(5) 0.9228(4) 0.1581(3) 0.0357(13) Uani 1 1 d . . .
H37A H -0.1402 0.9387 0.1576 0.043 Uiso 1 1 calc R . .
H37B H -0.0297 0.9273 0.2025 0.043 Uiso 1 1 calc R . .
C38 C 0.0084(5) 0.8218(4) 0.1381(3) 0.0320(12) Uani 1 1 d . . .
H38A H 0.0962 0.8060 0.1387 0.038 Uiso 1 1 calc R . .
H38B H -0.0139 0.8176 0.0935 0.038 Uiso 1 1 calc R . .
C39 C -0.0274(8) 0.7502(5) 0.1829(5) 0.070(2) Uani 1 1 d . . .
H39A H 0.0024 0.7494 0.2267 0.084 Uiso 1 1 calc R . .
H39B H -0.1156 0.7694 0.1858 0.084 Uiso 1 1 calc R . .
C40 C 0.0245(10) 0.6508(5) 0.1580(5) 0.083(3) Uani 1 1 d . . .
H40A H -0.0049 0.6516 0.1147 0.124 Uiso 1 1 calc R . .
H40B H -0.0005 0.6062 0.1870 0.124 Uiso 1 1 calc R . .
H40C H 0.1120 0.6310 0.1564 0.124 Uiso 1 1 calc R . .
C41 C 0.0514(6) 1.4560(4) 0.0760(3) 0.0416(14) Uani 1 1 d . . .
H41A H -0.0328 1.4935 0.0686 0.062 Uiso 1 1 calc R . .
H41B H 0.1015 1.4940 0.0618 0.062 Uiso 1 1 calc R . .
H41C H 0.0629 1.4373 0.1219 0.062 Uiso 1 1 calc R . .
C42 C 0.3542(4) 0.9085(3) 0.0476(2) 0.0220(10) Uani 1 1 d . . .
H42A H 0.3475 0.9029 0.0952 0.026 Uiso 1 1 calc R . .
H42B H 0.4396 0.8812 0.0350 0.026 Uiso 1 1 calc R . .
C43 C 0.2836(4) 0.8548(4) 0.0188(2) 0.0242(11) Uani 1 1 d . . .
H43A H 0.1979 0.8833 0.0307 0.029 Uiso 1 1 calc R . .
H43B H 0.2913 0.8599 -0.0288 0.029 Uiso 1 1 calc R . .
C44 C 0.3285(5) 0.7518(4) 0.0428(2) 0.0254(11) Uani 1 1 d . . .
H44A H 0.3134 0.7472 0.0898 0.031 Uiso 1 1 calc R . .
H44B H 0.4161 0.7261 0.0352 0.031 Uiso 1 1 calc R . .
C45 C 0.2705(5) 0.6908(4) 0.0106(3) 0.0304(12) Uani 1 1 d . . .
H45A H 0.1829 0.7168 0.0178 0.036 Uiso 1 1 calc R . .
H45B H 0.2866 0.6944 -0.0364 0.036 Uiso 1 1 calc R . .
C46 C 0.3154(6) 0.5881(4) 0.0358(3) 0.0454(15) Uani 1 1 d . . .
H46A H 0.4015 0.5610 0.0268 0.068 Uiso 1 1 calc R . .
H46B H 0.2736 0.5531 0.0145 0.068 Uiso 1 1 calc R . .
H46C H 0.3003 0.5840 0.0824 0.068 Uiso 1 1 calc R . .
C47 C 0.4569(6) 1.3487(4) 0.1056(3) 0.0434(15) Uani 1 1 d . . .
H47A H 0.4541 1.3668 0.0594 0.065 Uiso 1 1 calc R . .
H47B H 0.5012 1.3816 0.1271 0.065 Uiso 1 1 calc R . .
H47C H 0.3753 1.3660 0.1236 0.065 Uiso 1 1 calc R . .
C48 C 0.599(2) 0.8044(14) 0.2468(10) 0.056(6) Uiso 0.50 1 d P A 1
H48A H 0.5156 0.8099 0.2581 0.067 Uiso 0.50 1 calc PR A 1
H48B H 0.6418 0.7967 0.2877 0.067 Uiso 0.50 1 calc PR A 1
C49 C 0.655(2) 0.7144(16) 0.2122(11) 0.097(6) Uiso 0.50 1 d P A 1
H49A H 0.7427 0.6991 0.2073 0.116 Uiso 0.50 1 calc PR A 1
H49B H 0.6388 0.6606 0.2361 0.116 Uiso 0.50 1 calc PR A 1
C50 C 0.603(2) 0.7329(17) 0.1540(11) 0.093(6) Uiso 0.50 1 d P A 1
H50A H 0.6166 0.7886 0.1312 0.111 Uiso 0.50 1 calc PR A 1
H50B H 0.5157 0.7466 0.1593 0.111 Uiso 0.50 1 calc PR A 1
C51 C 0.6667(14) 0.6335(11) 0.1100(8) 0.045(4) Uiso 0.50 1 d P A 1
H51A H 0.6428 0.6506 0.0646 0.055 Uiso 0.50 1 calc PR A 1
H51B H 0.7547 0.6157 0.1111 0.055 Uiso 0.50 1 calc PR A 1
C52 C 0.6334(13) 0.5497(10) 0.1331(7) 0.044(3) Uiso 0.50 1 d P A 1
H52A H 0.6752 0.4968 0.1067 0.066 Uiso 0.50 1 calc PR A 1
H52B H 0.5469 0.5651 0.1297 0.066 Uiso 0.50 1 calc PR A 1
H52C H 0.6562 0.5321 0.1781 0.066 Uiso 0.50 1 calc PR A 1
C48' C 0.5664(18) 0.8164(13) 0.2406(8) 0.044(5) Uiso 0.50 1 d P A 2
H48C H 0.4849 0.8395 0.2599 0.052 Uiso 0.50 1 calc PR A 2
H48D H 0.6225 0.7825 0.2751 0.052 Uiso 0.50 1 calc PR A 2
C49' C 0.5702(11) 0.7514(9) 0.1912(6) 0.041(3) Uiso 0.50 1 d PD A 2
H49C H 0.5306 0.7069 0.2096 0.049 Uiso 0.50 1 calc PR A 2
H49D H 0.5210 0.7889 0.1550 0.049 Uiso 0.50 1 calc PR A 2
C51' C 0.660(3) 0.634(3) 0.122(2) 0.22(3) Uiso 0.50 1 d PD A 2
H51C H 0.6131 0.6722 0.0852 0.262 Uiso 0.50 1 calc PR A 2
H51D H 0.7365 0.5913 0.1048 0.262 Uiso 0.50 1 calc PR A 2
C50' C 0.6840(14) 0.6964(14) 0.1648(10) 0.085(5) Uiso 0.50 1 d PD A 2
H50C H 0.7376 0.6593 0.1995 0.102 Uiso 0.50 1 calc PR A 2
H50D H 0.7225 0.7380 0.1408 0.102 Uiso 0.50 1 calc PR A 2
C52' C 0.599(2) 0.5827(19) 0.1525(13) 0.104(8) Uiso 0.50 1 d P A 2
H52D H 0.6547 0.5199 0.1657 0.156 Uiso 0.50 1 calc PR A 2
H52E H 0.5401 0.5765 0.1236 0.156 Uiso 0.50 1 calc PR A 2
H52F H 0.5582 0.6142 0.1907 0.156 Uiso 0.50 1 calc PR A 2
C53 C 0.5323(7) 1.2873(4) 0.3290(3) 0.0444(15) Uani 1 1 d . . .
H53A H 0.6140 1.2773 0.3128 0.067 Uiso 1 1 calc R A .
H53B H 0.5105 1.3359 0.3603 0.067 Uiso 1 1 calc R . .
H53C H 0.4770 1.3079 0.2930 0.067 Uiso 1 1 calc R . .
C54 C 0.3035(6) 0.8538(4) 0.4684(3) 0.0430(15) Uani 1 1 d . . .
H54A H 0.2434 0.8503 0.4382 0.052 Uiso 1 1 calc R A .
H54B H 0.2620 0.8765 0.5093 0.052 Uiso 1 1 calc R . .
C55 C 0.3967(7) 0.7578(5) 0.4803(4) 0.0546(18) Uani 1 1 d . A .
H55A H 0.4569 0.7642 0.5092 0.066 Uiso 1 1 calc R . .
H55B H 0.3577 0.7161 0.5036 0.066 Uiso 1 1 calc R . .
C56 C 0.4588(11) 0.7111(7) 0.4248(6) 0.093(3) Uani 1 1 d . . .
H56A H 0.5060 0.7486 0.4039 0.112 Uiso 1 1 calc R A .
H56B H 0.3991 0.7098 0.3936 0.112 Uiso 1 1 calc R . .
C57 C 0.5437(13) 0.6085(9) 0.4405(8) 0.127(5) Uani 1 1 d . A .
H57A H 0.6067 0.6107 0.4691 0.153 Uiso 1 1 calc R . .
H57B H 0.4975 0.5729 0.4647 0.153 Uiso 1 1 calc R . .
C58 C 0.6024(14) 0.5554(12) 0.3839(13) 0.206(11) Uani 1 1 d . . .
H58A H 0.5415 0.5564 0.3535 0.309 Uiso 1 1 calc R A .
H58B H 0.6472 0.4898 0.3982 0.309 Uiso 1 1 calc R . .
H58C H 0.6573 0.5849 0.3627 0.309 Uiso 1 1 calc R . .
C59 C 0.1660(7) 1.3671(5) 0.4236(4) 0.0531(18) Uani 1 1 d . . .
H59A H 0.2217 1.3578 0.4587 0.080 Uiso 1 1 calc R . .
H59B H 0.1077 1.4313 0.4231 0.080 Uiso 1 1 calc R . .
H59C H 0.2104 1.3582 0.3824 0.080 Uiso 1 1 calc R . .
C60 C -0.1242(7) 0.9812(4) 0.3504(4) 0.0503(18) Uani 1 1 d . . .
H60A H -0.1013 0.9730 0.3043 0.060 Uiso 1 1 calc R . .
H60B H -0.2125 1.0079 0.3533 0.060 Uiso 1 1 calc R . .
C61 C -0.0849(8) 0.8901(5) 0.3851(3) 0.0516(18) Uani 1 1 d . . .
H61A H -0.1074 0.9003 0.4310 0.062 Uiso 1 1 calc R . .
H61B H 0.0035 0.8657 0.3824 0.062 Uiso 1 1 calc R . .
C62 C -0.1269(9) 0.8158(5) 0.3667(4) 0.069(3) Uani 1 1 d . . .
H62A H -0.2152 0.8414 0.3696 0.083 Uiso 1 1 calc R . .
H62B H -0.1055 0.8077 0.3205 0.083 Uiso 1 1 calc R . .
C63 C -0.0921(12) 0.7224(6) 0.3978(4) 0.091(4) Uani 1 1 d . . .
H63A H -0.0038 0.6999 0.3996 0.110 Uiso 1 1 calc R . .
H63B H -0.1221 0.7301 0.4429 0.110 Uiso 1 1 calc R . .
C64 C -0.1227(13) 0.6465(7) 0.3765(6) 0.117(5) Uani 1 1 d . . .
H64A H -0.2098 0.6645 0.3753 0.176 Uiso 1 1 calc R . .
H64B H -0.0907 0.5906 0.4061 0.176 Uiso 1 1 calc R . .
H64C H -0.0886 0.6322 0.3332 0.176 Uiso 1 1 calc R . .
C65 C -0.1126(7) 1.4623(4) 0.2760(3) 0.0486(16) Uani 1 1 d . . .
H65A H -0.1644 1.4852 0.3134 0.073 Uiso 1 1 calc R A .
H65B H -0.1176 1.5156 0.2449 0.073 Uiso 1 1 calc R . .
H65C H -0.0298 1.4323 0.2899 0.073 Uiso 1 1 calc R . .
C66 C 0.2219(7) -0.0468(5) 0.2902(3) 0.0493(16) Uani 1 1 d . . .
H66A H 0.1463 -0.0234 0.3153 0.059 Uiso 1 1 calc R . .
H66B H 0.2886 -0.0547 0.3193 0.059 Uiso 1 1 calc R . .
C67 C 0.2229(6) 0.0258(5) 0.2358(3) 0.0443(15) Uani 1 1 d . . .
H67A H 0.2971 0.0016 0.2096 0.053 Uiso 1 1 calc R . .
H67B H 0.1542 0.0359 0.2077 0.053 Uiso 1 1 calc R . .
C68 C 0.2156(6) 0.1193(5) 0.2613(3) 0.0430(15) Uani 1 1 d . . .
H68A H 0.1408 0.1441 0.2870 0.052 Uiso 1 1 calc R . .
H68B H 0.2836 0.1092 0.2899 0.052 Uiso 1 1 calc R . .
C69 C 0.2183(7) 0.1907(5) 0.2069(3) 0.0548(18) Uani 1 1 d . . .
H69A H 0.1481 0.2026 0.1796 0.066 Uiso 1 1 calc R . .
H69B H 0.2910 0.1639 0.1799 0.066 Uiso 1 1 calc R . .
C70 C 0.2176(7) 0.2859(7) 0.2307(4) 0.054(2) Uani 1 1 d . . .
N1 N 0.2155(7) 0.3455(6) 0.2433(4) 0.070(2) Uani 1 1 d . . .
Br1 Br 0.23739(8) -0.16757(6) 0.25892(5) 0.0722(3) Uani 1 1 d . . .
C71 C 0.2370(13) 0.5585(10) 0.2956(6) 0.118(4) Uani 1 1 d . . .
H71A H 0.2088 0.5055 0.2883 0.141 Uiso 1 1 calc R . .
H71B H 0.1702 0.6183 0.2866 0.141 Uiso 1 1 calc R . .
Cl1 Cl 0.2772(4) 0.5507(3) 0.3757(2) 0.1412(14) Uani 1 1 d . . .
Cl2 Cl 0.3565(5) 0.5548(4) 0.2430(2) 0.1627(18) Uani 1 1 d . . .

loop_
_atom_site_aniso_label
_atom_site_aniso_U_11
_atom_site_aniso_U_22
_atom_site_aniso_U_33
_atom_site_aniso_U_23
_atom_site_aniso_U_13
_atom_site_aniso_U_12
O1 0.0270(19) 0.0199(17) 0.038(2) -0.0001(14) 0.0057(15) -0.0161(15)
O2 0.039(2) 0.0181(18) 0.045(2) 0.0023(15) 0.0069(17) -0.0182(16)
O3 0.0243(18) 0.0233(18) 0.0285(18) 0.0007(14) -0.0036(14) -0.0135(14)
O4 0.032(2) 0.036(2) 0.038(2) -0.0041(16) -0.0038(16) -0.0240(17)
O5 0.069(3) 0.045(3) 0.041(2) -0.015(2) 0.007(2) -0.026(2)
O6 0.054(3) 0.040(2) 0.0294(19) -0.0053(16) 0.0060(17) -0.034(2)
O7 0.036(2) 0.036(2) 0.037(2) 0.0043(16) -0.0028(16) -0.0248(18)
O8 0.041(2) 0.036(2) 0.045(2) -0.0001(17) -0.0024(18) -0.0237(19)
O9 0.069(3) 0.036(2) 0.033(2) 0.0125(17) -0.0198(19) -0.035(2)
O10 0.060(3) 0.0230(19) 0.042(2) 0.0014(16) -0.0125(19) -0.0216(19)
C1 0.020(2) 0.022(2) 0.025(2) 0.0061(19) -0.0081(19) -0.0122(19)
C2 0.022(2) 0.021(2) 0.024(2) 0.0029(18) -0.0037(19) -0.012(2)
C3 0.021(2) 0.024(2) 0.020(2) 0.0076(18) -0.0088(18) -0.013(2)
C4 0.021(2) 0.021(2) 0.029(3) 0.0069(19) -0.0064(19) -0.013(2)
C5 0.025(3) 0.020(2) 0.027(3) 0.0022(19) -0.007(2) -0.010(2)
C6 0.021(2) 0.021(2) 0.023(2) 0.0031(18) -0.0065(18) -0.0122(19)
C7 0.026(3) 0.025(2) 0.020(2) 0.0025(18) -0.0004(19) -0.015(2)
C8 0.022(2) 0.033(3) 0.015(2) -0.0007(19) 0.0039(18) -0.017(2)
C9 0.020(2) 0.028(3) 0.015(2) -0.0042(18) 0.0043(17) -0.016(2)
C10 0.018(2) 0.032(3) 0.019(2) -0.0016(19) 0.0028(18) -0.013(2)
C11 0.020(2) 0.043(3) 0.013(2) -0.004(2) 0.0042(18) -0.018(2)
C12 0.021(2) 0.032(3) 0.023(2) -0.0008(19) 0.0047(19) -0.022(2)
C13 0.026(3) 0.028(3) 0.019(2) 0.0019(19) 0.0034(19) -0.017(2)
C14 0.019(2) 0.048(3) 0.023(3) -0.003(2) -0.0010(19) -0.013(2)
C15 0.014(2) 0.040(3) 0.027(3) 0.001(2) -0.0031(19) -0.013(2)
C16 0.027(3) 0.038(3) 0.028(3) -0.004(2) -0.003(2) -0.013(2)
C17 0.026(3) 0.035(3) 0.032(3) 0.007(2) -0.007(2) -0.017(2)
C18 0.023(3) 0.036(3) 0.023(2) 0.005(2) -0.0078(19) -0.017(2)
C19 0.024(3) 0.036(3) 0.023(2) -0.001(2) -0.0022(19) -0.020(2)
C20 0.021(2) 0.038(3) 0.023(2) 0.003(2) -0.0019(19) -0.016(2)
C21 0.027(3) 0.043(3) 0.024(3) 0.005(2) -0.008(2) -0.023(2)
C22 0.035(3) 0.042(3) 0.012(2) 0.002(2) -0.0013(19) -0.028(2)
C23 0.036(3) 0.041(3) 0.012(2) 0.002(2) -0.0031(19) -0.022(2)
C24 0.038(3) 0.042(3) 0.017(2) 0.002(2) -0.002(2) -0.032(3)
C25 0.037(3) 0.043(3) 0.010(2) 0.003(2) -0.0022(19) -0.025(2)
C26 0.035(3) 0.040(3) 0.017(2) -0.001(2) -0.001(2) -0.025(2)
C27 0.038(3) 0.047(3) 0.020(2) 0.001(2) -0.002(2) -0.035(3)
C28 0.027(3) 0.045(3) 0.023(2) -0.002(2) 0.004(2) -0.023(2)
C29 0.026(3) 0.041(3) 0.024(2) -0.005(2) 0.004(2) -0.023(2)
C30 0.025(3) 0.031(3) 0.029(3) 0.001(2) 0.003(2) -0.022(2)
C31 0.019(2) 0.029(3) 0.027(2) -0.001(2) 0.0013(19) -0.017(2)
C32 0.014(2) 0.027(3) 0.028(2) -0.002(2) 0.0061(18) -0.0122(19)
C33 0.026(3) 0.027(3) 0.030(3) -0.001(2) 0.005(2) -0.014(2)
C34 0.028(3) 0.027(3) 0.034(3) -0.007(2) 0.001(2) -0.016(2)
C35 0.021(2) 0.022(2) 0.028(3) 0.0031(19) -0.0042(19) -0.013(2)
C36 0.031(3) 0.018(2) 0.033(3) 0.001(2) -0.001(2) -0.015(2)
C37 0.025(3) 0.024(3) 0.060(4) 0.005(2) 0.005(2) -0.012(2)
C38 0.033(3) 0.021(3) 0.049(3) 0.006(2) -0.006(2) -0.020(2)
C39 0.065(5) 0.027(3) 0.121(7) 0.005(4) 0.025(5) -0.025(3)
C40 0.107(7) 0.028(4) 0.125(8) 0.000(4) 0.011(6) -0.042(4)
C41 0.054(4) 0.029(3) 0.053(4) 0.001(3) 0.005(3) -0.030(3)
C42 0.021(2) 0.028(3) 0.022(2) 0.0001(19) 0.0017(18) -0.016(2)
C43 0.024(3) 0.031(3) 0.024(2) 0.000(2) -0.0012(19) -0.018(2)
C44 0.028(3) 0.027(3) 0.028(3) 0.000(2) -0.004(2) -0.017(2)
C45 0.030(3) 0.030(3) 0.037(3) -0.001(2) -0.006(2) -0.017(2)
C46 0.054(4) 0.031(3) 0.062(4) 0.001(3) 0.001(3) -0.029(3)
C47 0.047(4) 0.037(3) 0.059(4) -0.008(3) -0.003(3) -0.029(3)
C53 0.062(4) 0.038(3) 0.044(3) -0.006(3) 0.012(3) -0.031(3)
C54 0.048(4) 0.039(3) 0.054(4) 0.005(3) -0.001(3) -0.032(3)
C55 0.066(5) 0.039(4) 0.068(5) 0.007(3) -0.008(4) -0.031(3)
C56 0.103(8) 0.077(6) 0.115(9) 0.004(6) -0.005(7) -0.053(6)
C57 0.102(9) 0.082(8) 0.203(16) 0.004(9) 0.001(10) -0.042(7)
C58 0.094(11) 0.133(13) 0.39(3) -0.091(18) 0.081(15) -0.030(10)
C59 0.053(4) 0.038(4) 0.080(5) 0.000(3) 0.000(4) -0.032(3)
C60 0.060(4) 0.039(4) 0.066(4) 0.016(3) -0.032(3) -0.035(3)
C61 0.083(5) 0.040(4) 0.042(4) 0.009(3) -0.015(3) -0.034(4)
C62 0.106(7) 0.039(4) 0.079(5) 0.021(4) -0.051(5) -0.046(4)
C63 0.187(12) 0.043(4) 0.057(5) 0.010(4) -0.041(6) -0.054(6)
C64 0.190(13) 0.054(6) 0.134(10) 0.023(6) -0.080(9) -0.072(7)
C65 0.069(5) 0.029(3) 0.057(4) -0.005(3) -0.012(3) -0.027(3)
C66 0.059(4) 0.058(4) 0.045(4) -0.010(3) 0.001(3) -0.036(4)
C67 0.056(4) 0.058(4) 0.030(3) -0.006(3) -0.003(3) -0.032(3)
C68 0.044(4) 0.060(4) 0.032(3) 0.001(3) 0.002(3) -0.028(3)
C69 0.067(5) 0.061(5) 0.041(4) 0.005(3) 0.003(3) -0.029(4)
C70 0.037(4) 0.076(6) 0.045(4) 0.026(4) -0.001(3) -0.020(4)
N1 0.074(5) 0.084(6) 0.065(5) 0.015(4) -0.005(4) -0.046(5)
Br1 0.0749(6) 0.0701(6) 0.0826(6) -0.0053(4) -0.0233(4) -0.0359(5)
C71 0.145(12) 0.123(10) 0.112(9) 0.018(7) -0.028(8) -0.084(9)
Cl1 0.166(4) 0.155(3) 0.143(3) -0.021(3) 0.021(3) -0.107(3)
Cl2 0.183(4) 0.174(4) 0.165(4) -0.042(3) 0.064(3) -0.107(4)

loop_
_atom_type_symbol
_atom_type_description
_atom_type_scat_dispersion_real
_atom_type_scat_dispersion_imag
_atom_type_scat_source
C C 0.0033 0.0016 'International Tables Vol C Tables 4.2.6.8 and 6.1.1.4'
H H 0.0000 0.0000 'International Tables Vol C Tables 4.2.6.8 and 6.1.1.4'
N N 0.0061 0.0033 'International Tables Vol C Tables 4.2.6.8 and 6.1.1.4'
O O 0.0106 0.0060 'International Tables Vol C Tables 4.2.6.8 and 6.1.1.4'
Br Br -0.2901 2.4595 'International Tables Vol C Tables 4.2.6.8 and 6.1.1.4'
Cl Cl 0.1484 0.1585 'International Tables Vol C Tables 4.2.6.8 and 6.1.1.4'

loop_
_geom_angle_atom_site_label_1
_geom_angle_atom_site_label_2
_geom_angle_atom_site_label_3
_geom_angle
C1 O1 C36 116.5(4)
C4 O2 C41 116.7(4)
C9 O3 C42 117.2(4)
C12 O4 C47 117.8(4)
C16 O5 C48' 118.0(8)
C16 O5 C48 117.4(9)
C48' O5 C48 15.6(11)
C19 O6 C53 118.0(4)
C23 O7 C54 116.8(4)
C26 O8 C59 118.0(5)
C30 O9 C60 119.3(4)
C33 O10 C65 117.3(4)
C2 C1 C6 120.6(4)
C2 C1 O1 123.6(4)
C6 C1 O1 115.9(4)
C3 C2 C1 121.5(5)
C3 C2 H2 119.3
C1 C2 H2 119.3
C2 C3 C4 118.6(4)
C2 C3 C7 120.7(4)
C4 C3 C7 120.5(4)
O2 C4 C3 116.6(4)
O2 C4 C5 123.6(4)
C3 C4 C5 119.8(4)
C6 C5 C4 121.4(5)
C6 C5 H5 119.3
C4 C5 H5 119.3
C1 C6 C5 118.1(4)
C1 C6 C35 121.2(4)
C5 C6 C35 120.7(4)
C3 C7 C8 109.3(4)
C3 C7 H7A 109.8
C8 C7 H7A 109.8
C3 C7 H7B 109.8
C8 C7 H7B 109.8
H7A C7 H7B 108.3
C9 C8 C13 119.5(4)
C9 C8 C7 120.8(4)
C13 C8 C7 119.5(4)
C8 C9 O3 117.5(4)
C8 C9 C10 119.7(4)
O3 C9 C10 122.8(4)
C11 C10 C9 121.0(5)
C11 C10 H10 119.5
C9 C10 H10 119.5
C10 C11 C12 119.2(4)
C10 C11 C14 119.0(5)
C12 C11 C14 121.8(5)
O4 C12 C11 116.5(4)
O4 C12 C13 123.4(4)
C11 C12 C13 120.1(4)
C8 C13 C12 120.3(5)
C8 C13 H13 119.8
C12 C13 H13 119.8
C15 C14 C11 112.3(4)
C15 C14 H14A 109.1
C11 C14 H14A 109.1
C15 C14 H14B 109.1
C11 C14 H14B 109.1
H14A C14 H14B 107.9
C16 C15 C20 118.2(5)
C16 C15 C14 122.0(5)
C20 C15 C14 119.8(5)
O5 C16 C15 116.2(5)
O5 C16 C17 123.1(5)
C15 C16 C17 120.7(5)
C16 C17 C18 120.9(5)
C16 C17 H17 119.6
C18 C17 H17 119.6
C19 C18 C17 118.5(5)
C19 C18 C21 121.8(5)
C17 C18 C21 119.6(5)
C20 C19 O6 123.4(5)
C20 C19 C18 120.8(5)
O6 C19 C18 115.8(4)
C19 C20 C15 120.9(5)
C19 C20 H20 119.5
C15 C20 H20 119.5
C18 C21 C22 111.5(4)
C18 C21 H21A 109.3
C22 C21 H21A 109.3
C18 C21 H21B 109.3
C22 C21 H21B 109.3
H21A C21 H21B 108.0
C27 C22 C23 118.7(5)
C27 C22 C21 120.0(5)
C23 C22 C21 121.3(5)
C24 C23 O7 122.6(5)
C24 C23 C22 120.2(5)
O7 C23 C22 117.1(5)
C23 C24 C25 121.2(5)
C23 C24 H24 119.4
C25 C24 H24 119.4
C24 C25 C26 118.4(5)
C24 C25 C28 120.9(5)
C26 C25 C28 120.7(5)
O8 C26 C27 124.0(5)
O8 C26 C25 116.1(5)
C27 C26 C25 119.9(5)
C26 C27 C22 121.5(5)
C26 C27 H27 119.2
C22 C27 H27 119.2
C29 C28 C25 111.5(4)
C29 C28 H28A 109.3
C25 C28 H28A 109.3
C29 C28 H28B 109.3
C25 C28 H28B 109.3
H28A C28 H28B 108.0
C34 C29 C30 118.2(5)
C34 C29 C28 120.8(5)
C30 C29 C28 120.9(5)
O9 C30 C31 123.8(4)
O9 C30 C29 116.4(4)
C31 C30 C29 119.8(5)
C32 C31 C30 122.0(5)
C32 C31 H31 119.0
C30 C31 H31 119.0
C31 C32 C33 118.2(4)
C31 C32 C35 121.4(4)
C33 C32 C35 120.4(4)
O10 C33 C34 124.2(5)
O10 C33 C32 116.0(4)
C34 C33 C32 119.7(5)
C29 C34 C33 122.1(5)
C29 C34 H34 118.9
C33 C34 H34 118.9
C32 C35 C6 112.8(4)
C32 C35 H35A 109.0
C6 C35 H35A 109.0
C32 C35 H35B 109.0
C6 C35 H35B 109.0
H35A C35 H35B 107.8
O1 C36 C37 108.3(4)
O1 C36 H36A 110.0
C37 C36 H36A 110.0
O1 C36 H36B 110.0
C37 C36 H36B 110.0
H36A C36 H36B 108.4
C36 C37 C38 110.9(5)
C36 C37 H37A 109.5
C38 C37 H37A 109.5
C36 C37 H37B 109.5
C38 C37 H37B 109.5
H37A C37 H37B 108.0
C37 C38 C39 111.7(5)
C37 C38 H38A 109.3
C39 C38 H38A 109.3
C37 C38 H38B 109.3
C39 C38 H38B 109.3
H38A C38 H38B 107.9
C40 C39 C38 110.8(7)
C40 C39 H39A 109.5
C38 C39 H39A 109.5
C40 C39 H39B 109.5
C38 C39 H39B 109.5
H39A C39 H39B 108.1
C39 C40 H40A 109.5
C39 C40 H40B 109.5
H40A C40 H40B 109.5
C39 C40 H40C 109.5
H40A C40 H40C 109.5
H40B C40 H40C 109.5
O2 C41 H41A 109.5
O2 C41 H41B 109.5
H41A C41 H41B 109.5
O2 C41 H41C 109.5
H41A C41 H41C 109.5
H41B C41 H41C 109.5
O3 C42 C43 109.5(4)
O3 C42 H42A 109.8
C43 C42 H42A 109.8
O3 C42 H42B 109.8
C43 C42 H42B 109.8
H42A C42 H42B 108.2
C44 C43 C42 110.7(4)
C44 C43 H43A 109.5
C42 C43 H43A 109.5
C44 C43 H43B 109.5
C42 C43 H43B 109.5
H43A C43 H43B 108.1
C43 C44 C45 113.8(4)
C43 C44 H44A 108.8
C45 C44 H44A 108.8
C43 C44 H44B 108.8
C45 C44 H44B 108.8
H44A C44 H44B 107.7
C46 C45 C44 113.1(5)
C46 C45 H45A 109.0
C44 C45 H45A 109.0
C46 C45 H45B 109.0
C44 C45 H45B 109.0
H45A C45 H45B 107.8
C45 C46 H46A 109.5
C45 C46 H46B 109.5
H46A C46 H46B 109.5
C45 C46 H46C 109.5
H46A C46 H46C 109.5
H46B C46 H46C 109.5
O4 C47 H47A 109.5
O4 C47 H47B 109.5
H47A C47 H47B 109.5
O4 C47 H47C 109.5
H47A C47 H47C 109.5
H47B C47 H47C 109.5
O5 C48 C49 118.6(16)
O5 C48 H48A 107.7
C49 C48 H48A 107.7
O5 C48 H48B 107.7
C49 C48 H48B 107.7
H48A C48 H48B 107.1
C50 C49 C48 105(2)
C50 C49 H49A 110.8
C48 C49 H49A 110.8
C50 C49 H49B 110.8
C48 C49 H49B 110.8
H49A C49 H49B 108.8
C49 C50 C51 108(2)
C49 C50 H50A 110.2
C51 C50 H50A 110.2
C49 C50 H50B 110.2
C51 C50 H50B 110.2
H50A C50 H50B 108.5
C52 C51 C50 115.0(14)
C52 C51 H51A 108.5
C50 C51 H51A 108.5
C52 C51 H51B 108.5
C50 C51 H51B 108.5
H51A C51 H51B 107.5
C51 C52 H52A 109.5
C51 C52 H52B 109.5
H52A C52 H52B 109.5
C51 C52 H52C 109.5
H52A C52 H52C 109.5
H52B C52 H52C 109.5
O5 C48' C49' 110.8(12)
O5 C48' H48C 109.5
C49' C48' H48C 109.5
O5 C48' H48D 109.5
C49' C48' H48D 109.5
H48C C48' H48D 108.1
C50' C49' C48' 119.0(14)
C50' C49' H49C 107.6
C48' C49' H49C 107.6
C50' C49' H49D 107.6
C48' C49' H49D 107.6
H49C C49' H49D 107.0
C52' C51' C50' 111(3)
C52' C51' H51C 109.4
C50' C51' H51C 109.4
C52' C51' H51D 109.4
C50' C51' H51D 109.4
H51C C51' H51D 108.0
C49' C50' C51' 106.2(10)
C49' C50' H50C 110.5
C51' C50' H50C 110.5
C49' C50' H50D 110.5
C51' C50' H50D 110.5
H50C C50' H50D 108.7
C51' C52' H52D 109.5
C51' C52' H52E 109.5
H52D C52' H52E 109.5
C51' C52' H52F 109.5
H52D C52' H52F 109.5
H52E C52' H52F 109.5
O6 C53 H53A 109.5
O6 C53 H53B 109.5
H53A C53 H53B 109.5
O6 C53 H53C 109.5
H53A C53 H53C 109.5
H53B C53 H53C 109.5
O7 C54 C55 108.3(5)
O7 C54 H54A 110.0
C55 C54 H54A 110.0
O7 C54 H54B 110.0
C55 C54 H54B 110.0
H54A C54 H54B 108.4
C56 C55 C54 117.2(7)
C56 C55 H55A 108.0
C54 C55 H55A 108.0
C56 C55 H55B 108.0
C54 C55 H55B 108.0
H55A C55 H55B 107.2
C55 C56 C57 113.9(10)
C55 C56 H56A 108.8
C57 C56 H56A 108.8
C55 C56 H56B 108.8
C57 C56 H56B 108.8
H56A C56 H56B 107.7
C58 C57 C56 115.5(15)
C58 C57 H57A 108.4
C56 C57 H57A 108.4
C58 C57 H57B 108.4
C56 C57 H57B 108.4
H57A C57 H57B 107.5
C57 C58 H58A 109.5
C57 C58 H58B 109.5
H58A C58 H58B 109.5
C57 C58 H58C 109.5
H58A C58 H58C 109.5
H58B C58 H58C 109.5
O8 C59 H59A 109.5
O8 C59 H59B 109.5
H59A C59 H59B 109.5
O8 C59 H59C 109.5
H59A C59 H59C 109.5
H59B C59 H59C 109.5
O9 C60 C61 113.3(5)
O9 C60 H60A 108.9
C61 C60 H60A 108.9
O9 C60 H60B 108.9
C61 C60 H60B 108.9
H60A C60 H60B 107.7
C60 C61 C62 119.7(6)
C60 C61 H61A 107.4
C62 C61 H61A 107.4
C60 C61 H61B 107.4
C62 C61 H61B 107.4
H61A C61 H61B 106.9
C63 C62 C61 124.1(7)
C63 C62 H62A 106.3
C61 C62 H62A 106.3
C63 C62 H62B 106.3
C61 C62 H62B 106.3
H62A C62 H62B 106.4
C64 C63 C62 124.6(8)
C64 C63 H63A 106.2
C62 C63 H63A 106.2
C64 C63 H63B 106.2
C62 C63 H63B 106.2
H63A C63 H63B 106.4
C63 C64 H64A 109.5
C63 C64 H64B 109.5
H64A C64 H64B 109.5
C63 C64 H64C 109.5
H64A C64 H64C 109.5
H64B C64 H64C 109.5
O10 C65 H65A 109.5
O10 C65 H65B 109.5
H65A C65 H65B 109.5
O10 C65 H65C 109.5
H65A C65 H65C 109.5
H65B C65 H65C 109.5
C67 C66 Br1 112.1(4)
C67 C66 H66A 109.2
Br1 C66 H66A 109.2
C67 C66 H66B 109.2
Br1 C66 H66B 109.2
H66A C66 H66B 107.9
C68 C67 C66 111.4(5)
C68 C67 H67A 109.3
C66 C67 H67A 109.3
C68 C67 H67B 109.3
C66 C67 H67B 109.3
H67A C67 H67B 108.0
C69 C68 C67 111.0(5)
C69 C68 H68A 109.4
C67 C68 H68A 109.4
C69 C68 H68B 109.4
C67 C68 H68B 109.4
H68A C68 H68B 108.0
C68 C69 C70 113.0(6)
C68 C69 H69A 109.0
C70 C69 H69A 109.0
C68 C69 H69B 109.0
C70 C69 H69B 109.0
H69A C69 H69B 107.8
N1 C70 C69 177.3(10)
Cl2 C71 Cl1 111.7(8)
Cl2 C71 H71A 109.3
Cl1 C71 H71A 109.3
Cl2 C71 H71B 109.3
Cl1 C71 H71B 109.3
H71A C71 H71B 107.9

loop_
_geom_bond_atom_site_label_1
_geom_bond_atom_site_label_2
_geom_bond_distance
O1 C1 1.392(6)
O1 C36 1.421(6)
O2 C4 1.380(6)
O2 C41 1.419(7)
O3 C9 1.382(6)
O3 C42 1.416(6)
O4 C12 1.384(6)
O4 C47 1.427(7)
O5 C16 1.375(7)
O5 C48' 1.412(18)
O5 C48 1.46(2)
O6 C19 1.380(6)
O6 C53 1.417(7)
O7 C23 1.389(7)
O7 C54 1.436(7)
O8 C26 1.371(7)
O8 C59 1.418(7)
O9 C30 1.367(6)
O9 C60 1.402(7)
O10 C33 1.377(6)
O10 C65 1.417(7)
C1 C2 1.379(7)
C1 C6 1.395(7)
C2 C3 1.382(7)
C2 H2 0.9500
C3 C4 1.394(7)
C3 C7 1.519(7)
C4 C5 1.396(7)
C5 C6 1.386(7)
C5 H5 0.9500
C6 C35 1.520(7)
C7 C8 1.524(7)
C7 H7A 0.9900
C7 H7B 0.9900
C8 C9 1.382(7)
C8 C13 1.394(7)
C9 C10 1.394(7)
C10 C11 1.385(7)
C10 H10 0.9500
C11 C12 1.384(7)
C11 C14 1.519(7)
C12 C13 1.395(7)
C13 H13 0.9500
C14 C15 1.506(7)
C14 H14A 0.9900
C14 H14B 0.9900
C15 C16 1.391(8)
C15 C20 1.412(8)
C16 C17 1.392(8)
C17 C18 1.397(8)
C17 H17 0.9500
C18 C19 1.396(7)
C18 C21 1.510(7)
C19 C20 1.380(7)
C20 H20 0.9500
C21 C22 1.522(7)
C21 H21A 0.9900
C21 H21B 0.9900
C22 C27 1.383(8)
C22 C23 1.396(7)
C23 C24 1.381(8)
C24 C25 1.391(8)
C24 H24 0.9500
C25 C26 1.404(7)
C25 C28 1.509(7)
C26 C27 1.381(8)
C27 H27 0.9500
C28 C29 1.510(7)
C28 H28A 0.9900
C28 H28B 0.9900
C29 C34 1.375(8)
C29 C30 1.409(7)
C30 C31 1.383(7)
C31 C32 1.383(7)
C31 H31 0.9500
C32 C33 1.403(7)
C32 C35 1.514(7)
C33 C34 1.389(7)
C34 H34 0.9500
C35 H35A 0.9900
C35 H35B 0.9900
C36 C37 1.512(7)
C36 H36A 0.9900
C36 H36B 0.9900
C37 C38 1.528(8)
C37 H37A 0.9900
C37 H37B 0.9900
C38 C39 1.530(9)
C38 H38A 0.9900
C38 H38B 0.9900
C39 C40 1.536(11)
C39 H39A 0.9900
C39 H39B 0.9900
C40 H40A 0.9800
C40 H40B 0.9800
C40 H40C 0.9800
C41 H41A 0.9800
C41 H41B 0.9800
C41 H41C 0.9800
C42 C43 1.519(7)
C42 H42A 0.9900
C42 H42B 0.9900
C43 C44 1.513(7)
C43 H43A 0.9900
C43 H43B 0.9900
C44 C45 1.529(7)
C44 H44A 0.9900
C44 H44B 0.9900
C45 C46 1.515(8)
C45 H45A 0.9900
C45 H45B 0.9900
C46 H46A 0.9800
C46 H46B 0.9800
C46 H46C 0.9800
C47 H47A 0.9800
C47 H47B 0.9800
C47 H47C 0.9800
C48 C49 1.52(3)
C48 H48A 0.9900
C48 H48B 0.9900
C49 C50 1.35(3)
C49 H49A 0.9900
C49 H49B 0.9900
C50 C51 1.74(3)
C50 H50A 0.9900
C50 H50B 0.9900
C51 C52 1.49(2)
C51 H51A 0.9900
C51 H51B 0.9900
C52 H52A 0.9800
C52 H52B 0.9800
C52 H52C 0.9800
C48' C49' 1.46(2)
C48' H48C 0.9900
C48' H48D 0.9900
C49' C50' 1.436(10)
C49' H49C 0.9900
C49' H49D 0.9900
C51' C52' 1.34(5)
C51' C50' 1.447(10)
C51' H51C 0.9900
C51' H51D 0.9900
C50' H50C 0.9900
C50' H50D 0.9900
C52' H52D 0.9800
C52' H52E 0.9800
C52' H52F 0.9800
C53 H53A 0.9800
C53 H53B 0.9800
C53 H53C 0.9800
C54 C55 1.504(9)
C54 H54A 0.9900
C54 H54B 0.9900
C55 C56 1.438(14)
C55 H55A 0.9900
C55 H55B 0.9900
C56 C57 1.553(16)
C56 H56A 0.9900
C56 H56B 0.9900
C57 C58 1.49(2)
C57 H57A 0.9900
C57 H57B 0.9900
C58 H58A 0.9800
C58 H58B 0.9800
C58 H58C 0.9800
C59 H59A 0.9800
C59 H59B 0.9800
C59 H59C 0.9800
C60 C61 1.438(9)
C60 H60A 0.9900
C60 H60B 0.9900
C61 C62 1.456(9)
C61 H61A 0.9900
C61 H61B 0.9900
C62 C63 1.435(10)
C62 H62A 0.9900
C62 H62B 0.9900
C63 C64 1.419(12)
C63 H63A 0.9900
C63 H63B 0.9900
C64 H64A 0.9800
C64 H64B 0.9800
C64 H64C 0.9800
C65 H65A 0.9800
C65 H65B 0.9800
C65 H65C 0.9800
C66 C67 1.515(9)
C66 Br1 1.929(7)
C66 H66A 0.9900
C66 H66B 0.9900
C67 C68 1.518(9)
C67 H67A 0.9900
C67 H67B 0.9900
C68 C69 1.509(9)
C68 H68A 0.9900
C68 H68B 0.9900
C69 C70 1.552(13)
C69 H69A 0.9900
C69 H69B 0.9900
C70 N1 0.947(10)
C71 Cl2 1.744(15)
C71 Cl1 1.740(13)
C71 H71A 0.9900
C71 H71B 0.9900
